data_7118368
loop_
_publ_author_name
'Yanai, Hikaru'
'Kobayashi, Osamu'
'Takada, Kenji'
'Isono, Takuya'
'Satoh, Toshifumi'
'Matsumoto, Takashi'

_publ_section_title
;
 Sequential Mukaiyama-Michael reaction induced by carbon acids.
;
_journal_issue 16
_journal_name_full 'Chemical communications (Cambridge, England)'
_journal_page_first 3280
_journal_page_last 3283
_journal_paper_doi 10.1039/c5cc10115h
_journal_volume 52
_journal_year 2016
_chemical_formula_moiety 'C20 H23 Br O5'
_chemical_formula_sum 'C20 H23 Br O5'
_chemical_formula_weight 423.29
_chemical_melting_point 127
_chemical_name_systematic
;
Ethyl 2-((3S*,4S*)-6-bromo-2-oxo-3-((S*)-3-oxocycloheptyl)chroman-4-yl)acetate
;
_space_group_IT_number 14
_symmetry_cell_setting monoclinic
_symmetry_space_group_name_Hall '-P 2ybc'
_symmetry_space_group_name_H-M 'P 1 21/c 1'
_atom_sites_solution_hydrogens geom
_atom_sites_solution_primary direct
_atom_sites_solution_secondary difmap
_audit_creation_date 'MAY 12 2015'
_audit_creation_method SHELXL-97
_audit_update_record
;
2015-12-03 deposited with the CCDC.
2015-12-21 downloaded from the CCDC.
;
_cell_angle_alpha 90.00
_cell_angle_beta 95.177(2)
_cell_angle_gamma 90.00
_cell_formula_units_Z 4
_cell_length_a 7.1552(8)
_cell_length_b 17.356(2)
_cell_length_c 14.5825(17)
_cell_measurement_reflns_used 3254
_cell_measurement_temperature 90
_cell_measurement_theta_max 27.35
_cell_measurement_theta_min 2.35
_cell_volume 1803.5(4)
_computing_cell_refinement 'APEX2 (Bruker AXS, 2006)'
_computing_data_collection 'APEX2 (Bruker AXS, 2006)'
_computing_data_reduction 'SAINT (Bruker AXS, 2004)'
_computing_molecular_graphics 'XSHEL (Bruker AXS,2002)'
_computing_publication_material 'XCIF (Bruker AXS, 2001)'
_computing_structure_refinement 'SHELXL-97 (Sheldrick, 1997)'
_computing_structure_solution 'SHELXS-97 (Sheldrick, 1997)'
_diffrn_ambient_temperature 90
_diffrn_detector_area_resol_mean 8.333
_diffrn_measured_fraction_theta_full 1.000
_diffrn_measured_fraction_theta_max 1.000
_diffrn_measurement_device_type 'Bruker APEXII CCD area detector'
_diffrn_measurement_method 'phi and omega scans'
_diffrn_radiation_monochromator 'Bruker Helios multilayer confocal mirror'
_diffrn_radiation_source 'Bruker TXS fine-focus rotating anode'
_diffrn_radiation_type MoK\a
_diffrn_radiation_wavelength 0.71073
_diffrn_reflns_av_R_equivalents 0.0274
_diffrn_reflns_av_sigmaI/netI 0.0347
_diffrn_reflns_limit_h_max 4
_diffrn_reflns_limit_h_min -8
_diffrn_reflns_limit_k_max 20
_diffrn_reflns_limit_k_min -20
_diffrn_reflns_limit_l_max 16
_diffrn_reflns_limit_l_min -17
_diffrn_reflns_number 8683
_diffrn_reflns_theta_full 25.03
_diffrn_reflns_theta_max 25.03
_diffrn_reflns_theta_min 1.83
_exptl_absorpt_coefficient_mu 2.308
_exptl_absorpt_correction_T_max 0.7854
_exptl_absorpt_correction_T_min 0.7535
_exptl_absorpt_correction_type analytical
_exptl_absorpt_process_details
;
Crystal Faces plugin in Bruker APEX2 software
;
_exptl_crystal_colour colourless
_exptl_crystal_density_diffrn 1.559
_exptl_crystal_density_method 'not measured'
_exptl_crystal_description block
_exptl_crystal_F_000 872
_exptl_crystal_size_max 0.13
_exptl_crystal_size_mid 0.11
_exptl_crystal_size_min 0.11
_refine_diff_density_max 0.496
_refine_diff_density_min -0.366
_refine_diff_density_rms 0.065
_refine_ls_extinction_method none
_refine_ls_goodness_of_fit_ref 1.044
_refine_ls_hydrogen_treatment constr
_refine_ls_matrix_type full
_refine_ls_number_parameters 236
_refine_ls_number_reflns 3188
_refine_ls_number_restraints 162
_refine_ls_restrained_S_all 1.017
_refine_ls_R_factor_all 0.0364
_refine_ls_R_factor_gt 0.0294
_refine_ls_shift/su_max 0.001
_refine_ls_shift/su_mean 0.000
_refine_ls_structure_factor_coef Fsqd
_refine_ls_weighting_details 'calc w=1/[\s^2^(Fo^2^)+(0.0403P)^2^+0.4382P] where P=(Fo^2^+2Fc^2^)/3'
_refine_ls_weighting_scheme calc
_refine_ls_wR_factor_gt 0.0718
_refine_ls_wR_factor_ref 0.0742
_reflns_number_gt 2741
_reflns_number_total 3188
_reflns_threshold_expression >2sigma(I)
_cod_data_source_file c5cc10115h2.cif
_cod_data_source_block anti-16b
_cod_depositor_comments 'Adding full bibliography for 7118367--7118375.cif.'
_cod_original_sg_symbol_H-M 'P 21/c'
_cod_database_code 7118368

loop_
_symmetry_equiv_pos_as_xyz
'x, y, z'
'-x, y+1/2, -z+1/2'
'-x, -y, -z'
'x, -y-1/2, z-1/2'

loop_
_atom_site_label
_atom_site_type_symbol
_atom_site_fract_x
_atom_site_fract_y
_atom_site_fract_z
_atom_site_U_iso_or_equiv
_atom_site_adp_type
_atom_site_occupancy
_atom_site_symmetry_multiplicity
_atom_site_calc_flag
_atom_site_refinement_flags
Br1 Br 0.72091(3) 0.906945(13) 0.495953(16) 0.01955(10) Uani 1 1 d .
C1 C 0.0011(3) 0.64356(13) 0.48884(14) 0.0143(5) Uani 1 1 d U
C2 C 0.1852(3) 0.60109(12) 0.48723(14) 0.0133(5) Uani 1 1 d U
H2 H 0.1720 0.5492 0.5157 0.016 Uiso 1 1 calc R
C3 C 0.3354(3) 0.64699(12) 0.54705(14) 0.0130(5) Uani 1 1 d U
H3 H 0.4605 0.6220 0.5433 0.016 Uiso 1 1 calc R
C4 C 0.3417(3) 0.72743(12) 0.50961(14) 0.0121(5) Uani 1 1 d U
C5 C 0.5062(3) 0.77092(13) 0.51309(14) 0.0134(5) Uani 1 1 d U
H5 H 0.6225 0.7492 0.5369 0.016 Uiso 1 1 calc R
C6 C 0.4978(3) 0.84610(13) 0.48134(15) 0.0140(5) Uani 1 1 d U
C7 C 0.3336(3) 0.87838(13) 0.44095(15) 0.0155(5) Uani 1 1 d U
H7 H 0.3325 0.9294 0.4172 0.019 Uiso 1 1 calc R
C8 C 0.1715(3) 0.83485(13) 0.43603(14) 0.0152(5) Uani 1 1 d U
H8 H 0.0571 0.8554 0.4081 0.018 Uiso 1 1 calc R
C9 C 0.1771(3) 0.76109(13) 0.47202(14) 0.0133(5) Uani 1 1 d U
C10 C 0.2295(3) 0.58978(12) 0.38551(15) 0.0126(5) Uani 1 1 d U
H10 H 0.2459 0.6416 0.3573 0.015 Uiso 1 1 calc R
C11 C 0.0609(3) 0.54942(14) 0.33289(15) 0.0201(5) Uani 1 1 d U
H11A H 0.0376 0.5009 0.3657 0.024 Uiso 1 1 calc R
H11B H -0.0506 0.5826 0.3369 0.024 Uiso 1 1 calc R
C12 C 0.0734(3) 0.53016(14) 0.23305(16) 0.0200(5) Uani 1 1 d U
C13 C 0.2148(4) 0.57040(15) 0.17960(16) 0.0233(6) Uani 1 1 d U
H13A H 0.2163 0.6260 0.1947 0.028 Uiso 1 1 calc R
H13B H 0.1779 0.5649 0.1128 0.028 Uiso 1 1 calc R
C14 C 0.4119(4) 0.53664(15) 0.20227(16) 0.0243(6) Uani 1 1 d U
H14A H 0.4022 0.4797 0.2012 0.029 Uiso 1 1 calc R
H14B H 0.4910 0.5519 0.1530 0.029 Uiso 1 1 calc R
C15 C 0.5098(3) 0.56064(14) 0.29345(16) 0.0218(5) Uani 1 1 d U
H15A H 0.5320 0.6169 0.2914 0.026 Uiso 1 1 calc R
H15B H 0.6342 0.5353 0.3004 0.026 Uiso 1 1 calc R
C16 C 0.4103(3) 0.54311(14) 0.37934(16) 0.0191(5) Uani 1 1 d U
H16A H 0.4973 0.5540 0.4345 0.023 Uiso 1 1 calc R
H16B H 0.3793 0.4875 0.3799 0.023 Uiso 1 1 calc R
C17 C 0.2890(3) 0.64781(13) 0.64859(15) 0.0174(5) Uani 1 1 d U
H17A H 0.1636 0.6712 0.6520 0.021 Uiso 1 1 calc R
H17B H 0.2835 0.5941 0.6710 0.021 Uiso 1 1 calc R
C18 C 0.4311(4) 0.69209(13) 0.71063(15) 0.0189(5) Uani 1 1 d U
C19 C 0.7568(4) 0.69792(15) 0.76502(17) 0.0293(6) Uani 1 1 d U
H19A H 0.8540 0.6585 0.7816 0.035 Uiso 1 1 calc R
H19B H 0.7094 0.7167 0.8227 0.035 Uiso 1 1 calc R
C20 C 0.8427(4) 0.76299(16) 0.71823(17) 0.0280(6) Uani 1 1 d U
H20A H 0.8810 0.7456 0.6588 0.042 Uiso 1 1 calc R
H20B H 0.9529 0.7816 0.7567 0.042 Uiso 1 1 calc R
H20C H 0.7511 0.8048 0.7083 0.042 Uiso 1 1 calc R
O1 O -0.1469(2) 0.61561(9) 0.50190(11) 0.0206(4) Uani 1 1 d U
O2 O 0.0048(2) 0.72156(9) 0.47107(10) 0.0149(3) Uani 1 1 d U
O3 O -0.0290(3) 0.48051(11) 0.19788(12) 0.0342(5) Uani 1 1 d U
O4 O 0.3954(3) 0.74699(10) 0.75697(11) 0.0273(4) Uani 1 1 d U
O5 O 0.6025(2) 0.66257(9) 0.70741(11) 0.0234(4) Uani 1 1 d U

loop_
_atom_site_aniso_label
_atom_site_aniso_U_11
_atom_site_aniso_U_22
_atom_site_aniso_U_33
_atom_site_aniso_U_23
_atom_site_aniso_U_13
_atom_site_aniso_U_12
Br1 0.01792(15) 0.01566(14) 0.02558(15) -0.00144(10) 0.00473(10) -0.00450(10)
C1 0.0160(13) 0.0170(12) 0.0098(11) -0.0015(9) 0.0010(10) 0.0002(10)
C2 0.0175(13) 0.0084(11) 0.0138(11) 0.0014(9) 0.0013(10) -0.0019(9)
C3 0.0120(12) 0.0138(12) 0.0131(11) -0.0007(9) 0.0008(10) 0.0009(9)
C4 0.0184(12) 0.0106(11) 0.0076(10) -0.0015(8) 0.0026(9) 0.0010(9)
C5 0.0159(12) 0.0160(12) 0.0081(11) -0.0020(9) 0.0001(9) 0.0012(10)
C6 0.0143(12) 0.0143(12) 0.0137(11) -0.0035(9) 0.0032(10) -0.0045(9)
C7 0.0233(14) 0.0118(12) 0.0119(11) -0.0001(9) 0.0038(10) 0.0028(10)
C8 0.0158(13) 0.0185(13) 0.0109(11) -0.0015(9) -0.0004(10) 0.0046(10)
C9 0.0157(12) 0.0146(12) 0.0096(10) -0.0037(9) 0.0008(9) -0.0014(9)
C10 0.0148(12) 0.0094(11) 0.0131(11) -0.0001(9) -0.0011(9) -0.0020(9)
C11 0.0170(13) 0.0248(14) 0.0181(12) -0.0016(10) -0.0001(10) -0.0044(11)
C12 0.0218(14) 0.0175(13) 0.0195(12) -0.0021(10) -0.0053(11) 0.0021(11)
C13 0.0327(16) 0.0253(14) 0.0122(12) 0.0020(10) 0.0037(11) 0.0046(11)
C14 0.0271(15) 0.0259(14) 0.0212(13) -0.0010(11) 0.0091(11) -0.0011(11)
C15 0.0198(14) 0.0183(13) 0.0284(14) 0.0045(11) 0.0083(11) 0.0030(11)
C16 0.0175(13) 0.0210(13) 0.0185(12) -0.0035(10) -0.0001(10) 0.0031(10)
C17 0.0215(14) 0.0153(12) 0.0155(12) 0.0010(9) 0.0016(10) -0.0002(10)
C18 0.0296(15) 0.0153(13) 0.0117(12) 0.0053(10) 0.0004(11) -0.0031(10)
C19 0.0327(16) 0.0293(15) 0.0229(14) -0.0020(11) -0.0147(12) -0.0024(12)
C20 0.0215(14) 0.0377(16) 0.0239(13) -0.0059(12) -0.0020(12) -0.0019(12)
O1 0.0160(9) 0.0216(9) 0.0247(9) -0.0014(7) 0.0039(8) -0.0033(7)
O2 0.0123(8) 0.0138(8) 0.0186(8) 0.0003(6) 0.0007(7) -0.0004(7)
O3 0.0370(12) 0.0361(12) 0.0285(10) -0.0119(9) -0.0031(9) -0.0094(9)
O4 0.0396(12) 0.0215(10) 0.0209(9) -0.0047(8) 0.0038(8) -0.0039(8)
O5 0.0245(10) 0.0210(9) 0.0223(9) -0.0019(7) -0.0106(8) -0.0005(8)

loop_
_atom_type_symbol
_atom_type_description
_atom_type_scat_dispersion_real
_atom_type_scat_dispersion_imag
_atom_type_scat_source
C C 0.0033 0.0016 'International Tables Vol C Tables 4.2.6.8 and 6.1.1.4'
H H 0.0000 0.0000 'International Tables Vol C Tables 4.2.6.8 and 6.1.1.4'
O O 0.0106 0.0060 'International Tables Vol C Tables 4.2.6.8 and 6.1.1.4'
Br Br -0.2901 2.4595 'International Tables Vol C Tables 4.2.6.8 and 6.1.1.4'

loop_
_geom_angle_atom_site_label_1
_geom_angle_atom_site_label_2
_geom_angle_atom_site_label_3
_geom_angle
O1 C1 O2 117.4(2)
O1 C1 C2 126.2(2)
O2 C1 C2 116.36(19)
C1 C2 C3 107.63(18)
C1 C2 C10 109.20(18)
C3 C2 C10 114.35(18)
C1 C2 H2 108.5
C3 C2 H2 108.5
C10 C2 H2 108.5
C4 C3 C2 108.47(17)
C4 C3 C17 110.84(18)
C2 C3 C17 110.32(18)
C4 C3 H3 109.1
C2 C3 H3 109.1
C17 C3 H3 109.1
C9 C4 C5 118.1(2)
C9 C4 C3 119.0(2)
C5 C4 C3 122.9(2)
C6 C5 C4 119.1(2)
C6 C5 H5 120.4
C4 C5 H5 120.4
C5 C6 C7 122.2(2)
C5 C6 Br1 118.25(17)
C7 C6 Br1 119.50(17)
C8 C7 C6 118.5(2)
C8 C7 H7 120.7
C6 C7 H7 120.7
C9 C8 C7 119.4(2)
C9 C8 H8 120.3
C7 C8 H8 120.3
C8 C9 C4 122.4(2)
C8 C9 O2 116.8(2)
C4 C9 O2 120.7(2)
C11 C10 C16 110.93(18)
C11 C10 C2 108.33(18)
C16 C10 C2 111.55(18)
C11 C10 H10 108.7
C16 C10 H10 108.7
C2 C10 H10 108.7
C12 C11 C10 118.1(2)
C12 C11 H11A 107.8
C10 C11 H11A 107.8
C12 C11 H11B 107.8
C10 C11 H11B 107.8
H11A C11 H11B 107.1
O3 C12 C11 118.7(2)
O3 C12 C13 121.3(2)
C11 C12 C13 120.0(2)
C12 C13 C14 111.0(2)
C12 C13 H13A 109.4
C14 C13 H13A 109.4
C12 C13 H13B 109.4
C14 C13 H13B 109.4
H13A C13 H13B 108.0
C15 C14 C13 115.5(2)
C15 C14 H14A 108.4
C13 C14 H14A 108.4
C15 C14 H14B 108.4
C13 C14 H14B 108.4
H14A C14 H14B 107.5
C14 C15 C16 117.1(2)
C14 C15 H15A 108.0
C16 C15 H15A 108.0
C14 C15 H15B 108.0
C16 C15 H15B 108.0
H15A C15 H15B 107.3
C15 C16 C10 113.62(19)
C15 C16 H16A 108.8
C10 C16 H16A 108.8
C15 C16 H16B 108.8
C10 C16 H16B 108.8
H16A C16 H16B 107.7
C18 C17 C3 112.80(19)
C18 C17 H17A 109.0
C3 C17 H17A 109.0
C18 C17 H17B 109.0
C3 C17 H17B 109.0
H17A C17 H17B 107.8
O4 C18 O5 124.3(2)
O4 C18 C17 124.9(2)
O5 C18 C17 110.8(2)
O5 C19 C20 112.3(2)
O5 C19 H19A 109.2
C20 C19 H19A 109.2
O5 C19 H19B 109.2
C20 C19 H19B 109.2
H19A C19 H19B 107.9
C19 C20 H20A 109.5
C19 C20 H20B 109.5
H20A C20 H20B 109.5
C19 C20 H20C 109.5
H20A C20 H20C 109.5
H20B C20 H20C 109.5
C1 O2 C9 120.51(18)
C18 O5 C19 117.9(2)

loop_
_geom_bond_atom_site_label_1
_geom_bond_atom_site_label_2
_geom_bond_distance
Br1 C6 1.910(2)
C1 O1 1.195(3)
C1 O2 1.379(3)
C1 C2 1.512(3)
C2 C3 1.543(3)
C2 C10 1.557(3)
C2 H2 1.0000
C3 C4 1.501(3)
C3 C17 1.546(3)
C3 H3 1.0000
C4 C9 1.383(3)
C4 C5 1.395(3)
C5 C6 1.384(3)
C5 H5 0.9500
C6 C7 1.384(3)
C7 C8 1.381(3)
C7 H7 0.9500
C8 C9 1.383(3)
C8 H8 0.9500
C9 O2 1.410(3)
C10 C11 1.539(3)
C10 C16 1.536(3)
C10 H10 1.0000
C11 C12 1.504(3)
C11 H11A 0.9900
C11 H11B 0.9900
C12 O3 1.214(3)
C12 C13 1.504(4)
C13 C14 1.535(4)
C13 H13A 0.9900
C13 H13B 0.9900
C14 C15 1.505(3)
C14 H14A 0.9900
C14 H14B 0.9900
C15 C16 1.526(3)
C15 H15A 0.9900
C15 H15B 0.9900
C16 H16A 0.9900
C16 H16B 0.9900
C17 C18 1.509(3)
C17 H17A 0.9900
C17 H17B 0.9900
C18 O4 1.209(3)
C18 O5 1.334(3)
C19 O5 1.460(3)
C19 C20 1.481(4)
C19 H19A 0.9900
C19 H19B 0.9900
C20 H20A 0.9800
C20 H20B 0.9800
C20 H20C 0.9800
